data_2017579
loop_
_publ_author_name
'Pavlyuk, Volodymyr'
'Rozycka-Sokolowska, Ewa'
'Marciniak, Bernard'

_publ_section_title
;
 The new ternary phases of La~3~(Zn~0.874~Mg~0.126~)~11~ and
 Ce~3~(Zn~0.863~Mg~0.137~)~11~
;
_journal_coeditor_code SQ3225
_journal_issue 3
_journal_name_full 'Acta Crystallographica Section C'
_journal_page_first i25
_journal_page_last i28
_journal_paper_doi 10.1107/S0108270110002556
_journal_volume 66
_journal_year 2010
_chemical_formula_iupac 'La3 (Zn0.874 Mg0.126)11'
_chemical_formula_moiety 'La6 Zn19.23 Mg2.77'
_chemical_formula_sum 'La6 Mg2.77 Zn19.23'
_chemical_formula_weight 2158.41
_chemical_name_systematic
;
trilanthanum undeca(zinc/magnesium)
;
_space_group_IT_number 71
_symmetry_cell_setting orthorhombic
_symmetry_space_group_name_Hall '-I 2 2'
_symmetry_space_group_name_H-M 'I m m m'
_atom_sites_solution_primary direct
_atom_sites_solution_secondary difmap
_audit_creation_method SHELXL-97
_cell_angle_alpha 90.00
_cell_angle_beta 90.00
_cell_angle_gamma 90.00
_cell_formula_units_Z 1
_cell_length_a 4.5992(4)
_cell_length_b 9.0514(8)
_cell_length_c 13.8635(11)
_cell_measurement_reflns_used 1821
_cell_measurement_temperature 293(2)
_cell_measurement_theta_max 26.34
_cell_measurement_theta_min 4.50
_cell_volume 577.13(8)
_computing_cell_refinement 'CrysAlis RED (Oxford Diffraction, 2008)'
_computing_data_collection 'CrysAlis CCD (Oxford Diffraction, 2008)'
_computing_data_reduction 'CrysAlis RED (Oxford Diffraction, 2008)'
_computing_molecular_graphics 'DIAMOND (Brandenburg, 2006)'
_computing_publication_material 'SHELXL97 (Sheldrick, 2008)'
_computing_structure_refinement 'SHELXL97 (Sheldrick, 2008)'
_computing_structure_solution 'SHELXS97 (Sheldrick, 2008)'
_diffrn_ambient_temperature 293(2)
_diffrn_measured_fraction_theta_full 0.995
_diffrn_measured_fraction_theta_max 0.995
_diffrn_measurement_device_type 'Oxford Xcalibur3 CCD area-detector'
_diffrn_measurement_method \w
_diffrn_radiation_monochromator graphite
_diffrn_radiation_source 'Enhance (Mo) X-ray Source'
_diffrn_radiation_type MoK\a
_diffrn_radiation_wavelength 0.71073
_diffrn_reflns_av_R_equivalents 0.0317
_diffrn_reflns_av_sigmaI/netI 0.0251
_diffrn_reflns_limit_h_max 4
_diffrn_reflns_limit_h_min -5
_diffrn_reflns_limit_k_max 11
_diffrn_reflns_limit_k_min -7
_diffrn_reflns_limit_l_max 16
_diffrn_reflns_limit_l_min -17
_diffrn_reflns_number 1821
_diffrn_reflns_theta_full 26.34
_diffrn_reflns_theta_max 26.34
_diffrn_reflns_theta_min 4.50
_diffrn_standards_decay_% 0
_diffrn_standards_interval_count 0
_diffrn_standards_interval_time 0
_diffrn_standards_number 0
_exptl_absorpt_coefficient_mu 30.421
_exptl_absorpt_correction_T_max 0.288
_exptl_absorpt_correction_T_min 0.031
_exptl_absorpt_correction_type multi-scan
_exptl_absorpt_process_details '(CrysAlis RED; Oxford Diffraction, 2008)'
_exptl_crystal_colour 'metallic dark grey'
_exptl_crystal_density_diffrn 6.210
_exptl_crystal_density_method 'not measured'
_exptl_crystal_description plate
_exptl_crystal_F_000 951.6
_exptl_crystal_size_max 0.14
_exptl_crystal_size_mid 0.11
_exptl_crystal_size_min 0.04
_refine_diff_density_max 1.321
_refine_diff_density_min -1.075
_refine_ls_extinction_coef 0.00054(15)
_refine_ls_extinction_expression Fc^*^=kFc[1+0.001xFc^2^\l^3^/sin(2\q)]^-1/4^
_refine_ls_extinction_method SHELXL
_refine_ls_goodness_of_fit_ref 1.109
_refine_ls_matrix_type full
_refine_ls_number_parameters 26
_refine_ls_number_reflns 372
_refine_ls_number_restraints 0
_refine_ls_restrained_S_all 1.109
_refine_ls_R_factor_all 0.0271
_refine_ls_R_factor_gt 0.0230
_refine_ls_shift/su_max 0.001
_refine_ls_shift/su_mean 0.000
_refine_ls_structure_factor_coef Fsqd
_refine_ls_weighting_details 'calc w=1/[\s^2^(Fo^2^)+(0.0234P)^2^+5.4189P] where P=(Fo^2^+2Fc^2^)/3'
_refine_ls_weighting_scheme calc
_refine_ls_wR_factor_gt 0.0501
_refine_ls_wR_factor_ref 0.0507
_reflns_number_gt 336
_reflns_number_total 372
_reflns_threshold_expression I>2\s(I)
_cod_data_source_file sq3225.cif
_cod_data_source_block I
_cod_database_code 2017579
_cod_database_fobs_code 2017579

loop_
_symmetry_equiv_pos_as_xyz
'x, y, z'
'-x, -y, z'
'-x, y, -z'
'x, -y, -z'
'x+1/2, y+1/2, z+1/2'
'-x+1/2, -y+1/2, z+1/2'
'-x+1/2, y+1/2, -z+1/2'
'x+1/2, -y+1/2, -z+1/2'
'-x, -y, -z'
'x, y, -z'
'x, -y, z'
'-x, y, z'
'-x+1/2, -y+1/2, -z+1/2'
'x+1/2, y+1/2, -z+1/2'
'x+1/2, -y+1/2, z+1/2'
'-x+1/2, y+1/2, z+1/2'

loop_
_atom_site_type_symbol
_atom_site_label
_atom_site_fract_x
_atom_site_fract_y
_atom_site_fract_z
_atom_site_U_iso_or_equiv
_atom_site_adp_type
_atom_site_calc_flag
_atom_site_refinement_flags
_atom_site_occupancy
_atom_site_disorder_assembly
_atom_site_disorder_group
La La1 0.0000 0.0000 0.0000 0.0191(3) Uani d S 1 . .
La La2 0.0000 0.0000 0.29479(5) 0.0119(2) Uani d S 1 . .
Zn Zn3 0.0000 0.27987(11) 0.14377(7) 0.0192(3) Uani d S 1 . .
Zn Zn4 0.0000 0.35990(10) 0.34095(7) 0.0168(3) Uani d S 1 . .
Mg Mg5 0.5000 0.0000 0.5000 0.0201(10) Uiso d SP 0.393(15) . .
Zn Zn5 0.5000 0.0000 0.5000 0.0201(10) Uiso d SP 0.607(15) . .
Mg Mg6 0.0000 0.1891(2) 0.5000 0.0203(8) Uiso d SP 0.495(10) . .
Zn Zn6 0.0000 0.1891(2) 0.5000 0.0203(8) Uiso d SP 0.505(10) . .

loop_
_atom_site_aniso_label
_atom_site_aniso_U_11
_atom_site_aniso_U_22
_atom_site_aniso_U_33
_atom_site_aniso_U_12
_atom_site_aniso_U_13
_atom_site_aniso_U_23
La1 0.0148(5) 0.0286(5) 0.0140(5) 0.000 0.000 0.000
La2 0.0091(3) 0.0101(3) 0.0163(4) 0.000 0.000 0.000
Zn3 0.0130(5) 0.0158(5) 0.0289(6) 0.000 0.000 -0.0006(4)
Zn4 0.0131(5) 0.0127(5) 0.0245(5) 0.000 0.000 0.0022(4)

loop_
_atom_type_symbol
_atom_type_description
_atom_type_scat_dispersion_real
_atom_type_scat_dispersion_imag
_atom_type_scat_source
La La -0.2871 2.4523 'International Tables Vol C Tables 4.2.6.8 and 6.1.1.4'
Mg Mg 0.0486 0.0363 'International Tables Vol C Tables 4.2.6.8 and 6.1.1.4'
Zn Zn 0.2839 1.4301 'International Tables Vol C Tables 4.2.6.8 and 6.1.1.4'

loop_
_geom_angle_atom_site_label_1
_geom_angle_atom_site_label_2
_geom_angle_atom_site_label_3
_geom_angle_site_symmetry_1
_geom_angle_site_symmetry_3
_geom_angle
_geom_angle_publ_flag
Zn3 La1 Zn3 9 . 180.00(3) ?
Zn3 La1 Zn3 9 10 103.61(4) ?
Zn3 La1 Zn3 . 10 76.39(4) ?
Zn3 La1 Zn3 9 2 76.39(4) ?
Zn3 La1 Zn3 . 2 103.61(4) ?
Zn3 La1 Zn3 10 2 180.00(4) ?
Zn3 La1 Zn4 9 5_444 46.507(14) ?
Zn3 La1 Zn4 . 5_444 133.493(14) ?
Zn3 La1 Zn4 10 5_444 83.86(2) ?
Zn3 La1 Zn4 2 5_444 96.14(2) ?
Zn3 La1 Zn4 9 13 133.493(14) ?
Zn3 La1 Zn4 . 13 46.507(14) ?
Zn3 La1 Zn4 10 13 96.14(2) ?
Zn3 La1 Zn4 2 13 83.86(2) ?
Zn4 La1 Zn4 5_444 13 180.00(3) ?
Zn3 La1 Zn4 9 14_545 96.14(2) ?
Zn3 La1 Zn4 . 14_545 83.86(2) ?
Zn3 La1 Zn4 10 14_545 133.493(14) ?
Zn3 La1 Zn4 2 14_545 46.507(14) ?
Zn4 La1 Zn4 5_444 14_545 136.59(3) ?
Zn4 La1 Zn4 13 14_545 43.41(3) ?
Zn3 La1 Zn4 9 6_454 83.86(2) ?
Zn3 La1 Zn4 . 6_454 96.14(2) ?
Zn3 La1 Zn4 10 6_454 46.507(14) ?
Zn3 La1 Zn4 2 6_454 133.493(14) ?
Zn4 La1 Zn4 5_444 6_454 43.41(3) ?
Zn4 La1 Zn4 13 6_454 136.59(3) ?
Zn4 La1 Zn4 14_545 6_454 180.00(3) ?
Zn3 La1 Zn4 9 14_445 96.14(2) ?
Zn3 La1 Zn4 . 14_445 83.86(2) ?
Zn3 La1 Zn4 10 14_445 133.493(14) ?
Zn3 La1 Zn4 2 14_445 46.507(14) ?
Zn4 La1 Zn4 5_444 14_445 80.04(3) ?
Zn4 La1 Zn4 13 14_445 99.96(3) ?
Zn4 La1 Zn4 14_545 14_445 84.23(2) ?
Zn4 La1 Zn4 6_454 14_445 95.77(2) ?
Zn3 La1 Zn4 9 5_544 46.507(14) ?
Zn3 La1 Zn4 . 5_544 133.493(14) ?
Zn3 La1 Zn4 10 5_544 83.86(2) ?
Zn3 La1 Zn4 2 5_544 96.14(2) ?
Zn4 La1 Zn4 5_444 5_544 84.23(2) ?
Zn4 La1 Zn4 13 5_544 95.77(2) ?
Zn4 La1 Zn4 14_545 5_544 80.04(3) ?
Zn4 La1 Zn4 6_454 5_544 99.96(3) ?
Zn4 La1 Zn4 14_445 5_544 136.59(3) ?
Zn3 La1 Zn4 9 13_455 133.493(14) ?
Zn3 La1 Zn4 . 13_455 46.507(14) ?
Zn3 La1 Zn4 10 13_455 96.14(2) ?
Zn3 La1 Zn4 2 13_455 83.86(2) ?
Zn4 La1 Zn4 5_444 13_455 95.77(2) ?
Zn4 La1 Zn4 13 13_455 84.23(2) ?
Zn4 La1 Zn4 14_545 13_455 99.96(3) ?
Zn4 La1 Zn4 6_454 13_455 80.04(3) ?
Zn4 La1 Zn4 14_445 13_455 43.41(3) ?
Zn4 La1 Zn4 5_544 13_455 180.00(4) ?
Zn3 La1 Zn4 9 6_554 83.86(2) ?
Zn3 La1 Zn4 . 6_554 96.14(2) ?
Zn3 La1 Zn4 10 6_554 46.507(14) ?
Zn3 La1 Zn4 2 6_554 133.493(14) ?
Zn4 La1 Zn4 5_444 6_554 99.96(3) ?
Zn4 La1 Zn4 13 6_554 80.04(3) ?
Zn4 La1 Zn4 14_545 6_554 95.77(2) ?
Zn4 La1 Zn4 6_454 6_554 84.23(2) ?
Zn4 La1 Zn4 14_445 6_554 180.00(3) ?
Zn4 La1 Zn4 5_544 6_554 43.41(3) ?
Zn4 La1 Zn4 13_455 6_554 136.59(3) ?
Zn3 La2 Zn3 13 14_445 148.72(4) ?
Zn3 La2 Zn3 13 14_545 78.19(3) ?
Zn3 La2 Zn3 14_445 14_545 93.40(3) ?
Zn3 La2 Zn3 13 13_455 93.40(3) ?
Zn3 La2 Zn3 14_445 13_455 78.19(3) ?
Zn3 La2 Zn3 14_545 13_455 148.72(4) ?
Zn3 La2 Zn4 13 14_445 157.31(3) ?
Zn3 La2 Zn4 14_445 14_445 52.52(2) ?
Zn3 La2 Zn4 14_545 14_445 115.31(2) ?
Zn3 La2 Zn4 13_455 14_445 83.48(2) ?
Zn3 La2 Zn4 13 13_455 115.31(2) ?
Zn3 La2 Zn4 14_445 13_455 83.48(2) ?
Zn3 La2 Zn4 14_545 13_455 157.31(3) ?
Zn3 La2 Zn4 13_455 13_455 52.52(2) ?
Zn4 La2 Zn4 14_445 13_455 46.22(3) ?
Zn3 La2 Zn4 13 14_545 83.48(2) ?
Zn3 La2 Zn4 14_445 14_545 115.31(2) ?
Zn3 La2 Zn4 14_545 14_545 52.52(2) ?
Zn3 La2 Zn4 13_455 14_545 157.31(3) ?
Zn4 La2 Zn4 14_445 14_545 90.76(3) ?
Zn4 La2 Zn4 13_455 14_545 108.75(4) ?
Zn3 La2 Zn4 13 13 52.52(2) ?
Zn3 La2 Zn4 14_445 13 157.31(3) ?
Zn3 La2 Zn4 14_545 13 83.48(2) ?
Zn3 La2 Zn4 13_455 13 115.31(2) ?
Zn4 La2 Zn4 14_445 13 108.75(4) ?
Zn4 La2 Zn4 13_455 13 90.76(3) ?
Zn4 La2 Zn4 14_545 13 46.22(3) ?
Zn3 La2 Zn3 13 2 131.132(14) ?
Zn3 La2 Zn3 14_445 2 71.68(2) ?
Zn3 La2 Zn3 14_545 2 71.68(2) ?
Zn3 La2 Zn3 13_455 2 131.132(14) ?
Zn4 La2 Zn3 14_445 2 47.651(15) ?
Zn4 La2 Zn3 13_455 2 86.07(2) ?
Zn4 La2 Zn3 14_545 2 47.651(15) ?
Zn4 La2 Zn3 13 2 86.07(2) ?
Zn3 La2 Zn3 13 . 71.68(2) ?
Zn3 La2 Zn3 14_445 . 131.132(14) ?
Zn3 La2 Zn3 14_545 . 131.132(14) ?
Zn3 La2 Zn3 13_455 . 71.68(2) ?
Zn4 La2 Zn3 14_445 . 86.07(2) ?
Zn4 La2 Zn3 13_455 . 47.651(15) ?
Zn4 La2 Zn3 14_545 . 86.07(2) ?
Zn4 La2 Zn3 13 . 47.651(15) ?
Zn3 La2 Zn3 2 . 100.85(4) ?
Zn3 La2 Zn4 13 . 47.877(14) ?
Zn3 La2 Zn4 14_445 . 124.53(2) ?
Zn3 La2 Zn4 14_545 . 124.53(2) ?
Zn3 La2 Zn4 13_455 . 47.877(14) ?
Zn4 La2 Zn4 14_445 . 119.83(2) ?
Zn4 La2 Zn4 13_455 . 74.16(2) ?
Zn4 La2 Zn4 14_545 . 119.83(2) ?
Zn4 La2 Zn4 13 . 74.16(2) ?
Zn3 La2 Zn4 2 . 151.54(3) ?
Zn3 La2 Zn4 . . 50.69(2) ?
Zn3 La2 Zn4 13 2 124.53(2) ?
Zn3 La2 Zn4 14_445 2 47.877(14) ?
Zn3 La2 Zn4 14_545 2 47.877(14) ?
Zn3 La2 Zn4 13_455 2 124.53(2) ?
Zn4 La2 Zn4 14_445 2 74.16(2) ?
Zn4 La2 Zn4 13_455 2 119.83(2) ?
Zn4 La2 Zn4 14_545 2 74.16(2) ?
Zn4 La2 Zn4 13 2 119.83(2) ?
Zn3 La2 Zn4 2 2 50.69(2) ?
Zn3 La2 Zn4 . 2 151.54(3) ?
Zn4 La2 Zn4 . 2 157.77(4) ?
Zn4 Zn3 Zn4 13_455 13 121.69(5) ?
Zn4 Zn3 Zn5 13_455 5_454 113.36(3) ?
Zn4 Zn3 Zn5 13 5_454 113.36(3) ?
Zn4 Zn3 Mg5 13_455 5_454 113.36(3) ?
Zn4 Zn3 Mg5 13 5_454 113.36(3) ?
Zn5 Zn3 Mg5 5_454 5_454 0.0 ?
Zn4 Zn3 Zn4 13_455 . 92.60(3) ?
Zn4 Zn3 Zn4 13 . 92.60(3) ?
Zn5 Zn3 Zn4 5_454 . 120.17(4) ?
Mg5 Zn3 Zn4 5_454 . 120.17(4) ?
Zn4 Zn3 Zn6 13_455 13_455 55.91(3) ?
Zn4 Zn3 Zn6 13 13_455 138.92(5) ?
Zn5 Zn3 Zn6 5_454 13_455 58.25(3) ?
Mg5 Zn3 Zn6 5_454 13_455 58.25(3) ?
Zn4 Zn3 Zn6 . 13_455 127.37(2) ?
Zn4 Zn3 Mg6 13_455 13_455 55.91(3) ?
Zn4 Zn3 Mg6 13 13_455 138.92(5) ?
Zn5 Zn3 Mg6 5_454 13_455 58.25(3) ?
Mg5 Zn3 Mg6 5_454 13_455 58.25(3) ?
Zn4 Zn3 Mg6 . 13_455 127.37(2) ?
Zn6 Zn3 Mg6 13_455 13_455 0.00(7) ?
Zn4 Zn3 Zn6 13_455 13 138.92(5) ?
Zn4 Zn3 Zn6 13 13 55.91(3) ?
Zn5 Zn3 Zn6 5_454 13 58.25(3) ?
Mg5 Zn3 Zn6 5_454 13 58.25(3) ?
Zn4 Zn3 Zn6 . 13 127.37(2) ?
Zn6 Zn3 Zn6 13_455 13 97.61(3) ?
Mg6 Zn3 Zn6 13_455 13 97.61(3) ?
Zn4 Zn3 Mg6 13_455 13 138.92(5) ?
Zn4 Zn3 Mg6 13 13 55.91(3) ?
Zn5 Zn3 Mg6 5_454 13 58.25(3) ?
Mg5 Zn3 Mg6 5_454 13 58.25(3) ?
Zn4 Zn3 Mg6 . 13 127.37(2) ?
Zn6 Zn3 Mg6 13_455 13 97.61(3) ?
Mg6 Zn3 Mg6 13_455 13 97.61(3) ?
Zn6 Zn3 Mg6 13 13 0.00(7) ?
Zn4 Zn3 La2 13_455 13 156.47(5) ?
Zn4 Zn3 La2 13 13 69.25(2) ?
Zn5 Zn3 La2 5_454 13 75.22(2) ?
Mg5 Zn3 La2 5_454 13 75.22(2) ?
Zn4 Zn3 La2 . 13 65.03(2) ?
Zn6 Zn3 La2 13_455 13 131.72(5) ?
Mg6 Zn3 La2 13_455 13 131.72(5) ?
Zn6 Zn3 La2 13 13 64.55(3) ?
Mg6 Zn3 La2 13 13 64.55(3) ?
Zn4 Zn3 La2 13_455 13_455 69.25(2) ?
Zn4 Zn3 La2 13 13_455 156.47(5) ?
Zn5 Zn3 La2 5_454 13_455 75.22(2) ?
Mg5 Zn3 La2 5_454 13_455 75.22(2) ?
Zn4 Zn3 La2 . 13_455 65.03(2) ?
Zn6 Zn3 La2 13_455 13_455 64.55(3) ?
Mg6 Zn3 La2 13_455 13_455 64.55(3) ?
Zn6 Zn3 La2 13 13_455 131.72(5) ?
Mg6 Zn3 La2 13 13_455 131.72(5) ?
La2 Zn3 La2 13 13_455 93.40(3) ?
Zn4 Zn3 La1 13_455 . 70.86(3) ?
Zn4 Zn3 La1 13 . 70.86(3) ?
Zn5 Zn3 La1 5_454 . 96.79(3) ?
Mg5 Zn3 La1 5_454 . 96.79(3) ?
Zn4 Zn3 La1 . . 143.04(4) ?
Zn6 Zn3 La1 13_455 . 70.67(4) ?
Mg6 Zn3 La1 13_455 . 70.67(4) ?
Zn6 Zn3 La1 13 . 70.67(4) ?
Mg6 Zn3 La1 13 . 70.67(4) ?
La2 Zn3 La1 13 . 131.474(17) ?
La2 Zn3 La1 13_455 . 131.473(17) ?
Zn4 Zn4 Zn3 2_565 13_455 118.71(3) ?
Zn4 Zn4 Zn3 2_565 13 118.71(3) ?
Zn3 Zn4 Zn3 13_455 13 121.69(5) ?
Zn4 Zn4 Mg6 2_565 . 125.03(4) ?
Zn3 Zn4 Mg6 13_455 . 70.02(3) ?
Zn3 Zn4 Mg6 13 . 70.02(3) ?
Zn4 Zn4 Zn3 2_565 . 104.84(3) ?
Zn3 Zn4 Zn3 13_455 . 87.40(3) ?
Zn3 Zn4 Zn3 13 . 87.40(3) ?
Mg6 Zn4 Zn3 . . 130.13(6) ?
Zn4 Zn4 La2 2_565 13_455 66.889(16) ?
Zn3 Zn4 La2 13_455 13_455 67.28(2) ?
Zn3 Zn4 La2 13 13_455 148.99(4) ?
Mg6 Zn4 La2 . 13_455 134.610(14) ?
Zn3 Zn4 La2 . 13_455 62.45(2) ?
Zn4 Zn4 La2 2_565 13 66.889(17) ?
Zn3 Zn4 La2 13_455 13 148.99(4) ?
Zn3 Zn4 La2 13 13 67.28(2) ?
Mg6 Zn4 La2 . 13 134.610(14) ?
Zn3 Zn4 La2 . 13 62.45(2) ?
La2 Zn4 La2 13_455 13 90.76(3) ?
Zn4 Zn4 La2 2_565 . 168.89(2) ?
Zn3 Zn4 La2 13_455 . 62.88(3) ?
Zn3 Zn4 La2 13 . 62.88(3) ?
Mg6 Zn4 La2 . . 66.08(4) ?
Zn3 Zn4 La2 . . 64.05(3) ?
La2 Zn4 La2 13_455 . 105.84(2) ?
La2 Zn4 La2 13 . 105.84(2) ?
Zn4 Zn4 La1 2_565 5 68.295(15) ?
Zn3 Zn4 La1 13_455 5 135.37(4) ?
Zn3 Zn4 La1 13 5 62.63(2) ?
Mg6 Zn4 La1 . 5 71.69(3) ?
Zn3 Zn4 La1 . 5 135.751(15) ?
La2 Zn4 La1 13_455 5 134.97(3) ?
La2 Zn4 La1 13 5 75.644(15) ?
La2 Zn4 La1 . 5 119.13(2) ?
Zn4 Zn4 La1 2_565 5_455 68.295(15) ?
Zn3 Zn4 La1 13_455 5_455 62.63(2) ?
Zn3 Zn4 La1 13 5_455 135.37(4) ?
Mg6 Zn4 La1 . 5_455 71.69(3) ?
Zn3 Zn4 La1 . 5_455 135.751(15) ?
La2 Zn4 La1 13_455 5_455 75.644(15) ?
La2 Zn4 La1 13 5_455 134.97(3) ?
La2 Zn4 La1 . 5_455 119.13(2) ?
La1 Zn4 La1 5 5_455 84.23(2) ?
Zn3 Mg5 Zn3 14_545 6 180.0 ?
Zn3 Mg5 Zn3 14_545 13 89.98(4) ?
Zn3 Mg5 Zn3 6 13 90.02(4) ?
Zn3 Mg5 Zn3 14_545 5_545 90.02(4) ?
Zn3 Mg5 Zn3 6 5_545 89.98(4) ?
Zn3 Mg5 Zn3 13 5_545 180.0 ?
Zn3 Mg5 Zn6 14_545 9_556 65.03(2) ?
Zn3 Mg5 Zn6 6 9_556 114.97(2) ?
Zn3 Mg5 Zn6 13 9_556 114.97(2) ?
Zn3 Mg5 Zn6 5_545 9_556 65.03(2) ?
Zn3 Mg5 Mg6 14_545 9_556 65.03(2) ?
Zn3 Mg5 Mg6 6 9_556 114.97(2) ?
Zn3 Mg5 Mg6 13 9_556 114.97(2) ?
Zn3 Mg5 Mg6 5_545 9_556 65.03(2) ?
Zn6 Mg5 Mg6 9_556 9_556 0.00(6) ?
Zn3 Mg5 Zn6 14_545 1_655 114.97(2) ?
Zn3 Mg5 Zn6 6 1_655 65.03(2) ?
Zn3 Mg5 Zn6 13 1_655 65.03(2) ?
Zn3 Mg5 Zn6 5_545 1_655 114.97(2) ?
Zn6 Mg5 Zn6 9_556 1_655 180.0 ?
Mg6 Mg5 Zn6 9_556 1_655 180.0 ?
Zn3 Mg5 Mg6 14_545 1_655 114.97(2) ?
Zn3 Mg5 Mg6 6 1_655 65.03(2) ?
Zn3 Mg5 Mg6 13 1_655 65.03(2) ?
Zn3 Mg5 Mg6 5_545 1_655 114.97(2) ?
Zn6 Mg5 Mg6 9_556 1_655 180.0 ?
Mg6 Mg5 Mg6 9_556 1_655 180.0 ?
Zn6 Mg5 Mg6 1_655 1_655 0.00(6) ?
Zn3 Mg5 Zn6 14_545 9_656 65.03(2) ?
Zn3 Mg5 Zn6 6 9_656 114.97(2) ?
Zn3 Mg5 Zn6 13 9_656 114.97(2) ?
Zn3 Mg5 Zn6 5_545 9_656 65.03(2) ?
Zn6 Mg5 Zn6 9_556 9_656 106.68(6) ?
Mg6 Mg5 Zn6 9_556 9_656 106.68(6) ?
Zn6 Mg5 Zn6 1_655 9_656 73.32(6) ?
Mg6 Mg5 Zn6 1_655 9_656 73.32(6) ?
Zn3 Mg5 Mg6 14_545 9_656 65.03(2) ?
Zn3 Mg5 Mg6 6 9_656 114.97(2) ?
Zn3 Mg5 Mg6 13 9_656 114.97(2) ?
Zn3 Mg5 Mg6 5_545 9_656 65.03(2) ?
Zn6 Mg5 Mg6 9_556 9_656 106.68(6) ?
Mg6 Mg5 Mg6 9_556 9_656 106.68(6) ?
Zn6 Mg5 Mg6 1_655 9_656 73.32(6) ?
Mg6 Mg5 Mg6 1_655 9_656 73.32(6) ?
Zn6 Mg5 Mg6 9_656 9_656 0.00(6) ?
Zn3 Mg5 Mg6 14_545 . 114.97(2) ?
Zn3 Mg5 Mg6 6 . 65.03(2) ?
Zn3 Mg5 Mg6 13 . 65.03(2) ?
Zn3 Mg5 Mg6 5_545 . 114.97(2) ?
Zn6 Mg5 Mg6 9_556 . 73.32(6) ?
Mg6 Mg5 Mg6 9_556 . 73.32(6) ?
Zn6 Mg5 Mg6 1_655 . 106.68(6) ?
Mg6 Mg5 Mg6 1_655 . 106.68(6) ?
Zn6 Mg5 Mg6 9_656 . 180.0 ?
Mg6 Mg5 Mg6 9_656 . 180.0 ?
Zn4 Mg6 Zn4 10_556 . 109.93(8) ?
Zn4 Mg6 Zn5 10_556 1_455 110.045(12) ?
Zn4 Mg6 Zn5 . 1_455 110.045(12) ?
Zn4 Mg6 Mg5 10_556 1_455 110.045(12) ?
Zn4 Mg6 Mg5 . 1_455 110.045(12) ?
Zn5 Mg6 Mg5 1_455 1_455 0.0 ?
Zn4 Mg6 Mg5 10_556 . 110.045(12) ?
Zn4 Mg6 Mg5 . . 110.045(12) ?
Zn5 Mg6 Mg5 1_455 . 106.68(6) ?
Mg5 Mg6 Mg5 1_455 . 106.68(6) ?
Zn4 Mg6 Zn3 10_556 6 54.07(2) ?
Zn4 Mg6 Zn3 . 6 118.77(5) ?
Zn5 Mg6 Zn3 1_455 6 131.18(5) ?
Mg5 Mg6 Zn3 1_455 6 131.18(5) ?
Mg5 Mg6 Zn3 . 6 56.72(2) ?
Zn4 Mg6 Zn3 10_556 13_455 118.77(5) ?
Zn4 Mg6 Zn3 . 13_455 54.07(2) ?
Zn5 Mg6 Zn3 1_455 13_455 56.72(2) ?
Mg5 Mg6 Zn3 1_455 13_455 56.72(2) ?
Mg5 Mg6 Zn3 . 13_455 131.18(5) ?
Zn3 Mg6 Zn3 6 13_455 169.46(8) ?
Zn4 Mg6 Zn3 10_556 13 118.77(5) ?
Zn4 Mg6 Zn3 . 13 54.07(2) ?
Zn5 Mg6 Zn3 1_455 13 131.18(5) ?
Mg5 Mg6 Zn3 1_455 13 131.18(5) ?
Mg5 Mg6 Zn3 . 13 56.72(2) ?
Zn3 Mg6 Zn3 6 13 81.41(3) ?
Zn3 Mg6 Zn3 13_455 13 97.61(3) ?
Zn4 Mg6 Zn3 10_556 6_455 54.07(2) ?
Zn4 Mg6 Zn3 . 6_455 118.77(5) ?
Zn5 Mg6 Zn3 1_455 6_455 56.72(2) ?
Mg5 Mg6 Zn3 1_455 6_455 56.72(2) ?
Mg5 Mg6 Zn3 . 6_455 131.18(5) ?
Zn3 Mg6 Zn3 6 6_455 97.61(3) ?
Zn3 Mg6 Zn3 13_455 6_455 81.41(3) ?
Zn3 Mg6 Zn3 13 6_455 169.46(8) ?
Zn4 Mg6 La2 10_556 . 176.00(7) ?
Zn4 Mg6 La2 . . 66.07(2) ?
Zn5 Mg6 La2 1_455 . 72.07(3) ?
Mg5 Mg6 La2 1_455 . 72.07(3) ?
Mg5 Mg6 La2 . . 72.07(3) ?
Zn3 Mg6 La2 6 . 127.32(4) ?
Zn3 Mg6 La2 13_455 . 59.24(2) ?
Zn3 Mg6 La2 13 . 59.24(2) ?
Zn3 Mg6 La2 6_455 . 127.32(4) ?
Zn4 Mg6 La2 10_556 9_556 66.07(2) ?
Zn4 Mg6 La2 . 9_556 176.00(7) ?
Zn5 Mg6 La2 1_455 9_556 72.07(3) ?
Mg5 Mg6 La2 1_455 9_556 72.07(3) ?
Mg5 Mg6 La2 . 9_556 72.07(3) ?
Zn3 Mg6 La2 6 9_556 59.24(2) ?
Zn3 Mg6 La2 13_455 9_556 127.32(4) ?
Zn3 Mg6 La2 13 9_556 127.32(4) ?
Zn3 Mg6 La2 6_455 9_556 59.24(2) ?
La2 Mg6 La2 . 9_556 117.93(6) ?

loop_
_geom_bond_atom_site_label_1
_geom_bond_atom_site_label_2
_geom_bond_site_symmetry_2
_geom_bond_distance
_geom_bond_publ_flag
La1 Zn3 9 3.2233(10) ?
La1 Zn3 . 3.2233(10) ?
La1 Zn3 10 3.2233(10) ?
La1 Zn3 2 3.2233(10) ?
La1 Zn4 5_444 3.4290(8) ?
La1 Zn4 13 3.4290(8) ?
La1 Zn4 14_545 3.4290(8) ?
La1 Zn4 6_454 3.4290(8) ?
La1 Zn4 14_445 3.4290(8) ?
La1 Zn4 5_544 3.4290(8) ?
La1 Zn4 13_455 3.4290(8) ?
La1 Zn4 6_554 3.4290(8) ?
La2 Zn3 13 3.1597(7) ?
La2 Zn3 14_445 3.1597(7) ?
La2 Zn3 14_545 3.1597(7) ?
La2 Zn3 13_455 3.1597(7) ?
La2 Zn4 14_445 3.2307(8) ?
La2 Zn4 13_455 3.2307(8) ?
La2 Zn4 14_545 3.2307(8) ?
La2 Zn4 13 3.2307(8) ?
La2 Zn3 2 3.2865(11) ?
La2 Zn3 . 3.2865(11) ?
La2 Zn4 . 3.3198(10) ?
La2 Zn4 2 3.3198(10) ?
Zn3 Zn4 13_455 2.6332(7) ?
Zn3 Zn4 13 2.6332(7) ?
Zn3 Zn5 5_454 2.8183(10) ?
Zn3 Mg5 5_454 2.8183(10) ?
Zn3 Zn4 . 2.8280(14) ?
Zn3 Zn6 13_455 3.0561(7) ?
Zn3 Mg6 13_455 3.0561(7) ?
Zn3 Zn6 13 3.0561(7) ?
Zn3 Mg6 13 3.0561(7) ?
Zn3 La2 13 3.1597(7) ?
Zn3 La2 13_455 3.1597(7) ?
Zn4 Zn4 2_565 2.5363(19) ?
Zn4 Zn3 13_455 2.6332(7) ?
Zn4 Zn3 13 2.6332(7) ?
Zn4 Mg6 . 2.6929(15) ?
Zn4 La2 13_455 3.2307(8) ?
Zn4 La2 13 3.2307(8) ?
Zn4 La1 5 3.4290(8) ?
Zn4 La1 5_455 3.4290(8) ?
Mg5 Zn3 14_545 2.8183(10) ?
Mg5 Zn3 6 2.8183(10) ?
Mg5 Zn3 13 2.8183(10) ?
Mg5 Zn3 5_545 2.8183(10) ?
Mg5 Zn6 9_556 2.8667(12) ?
Mg5 Mg6 9_556 2.8667(12) ?
Mg5 Zn6 1_655 2.8667(12) ?
Mg5 Mg6 1_655 2.8667(12) ?
Mg5 Zn6 9_656 2.8667(12) ?
Mg5 Mg6 9_656 2.8667(12) ?
Mg5 Mg6 . 2.8667(12) ?
Mg6 Zn4 10_556 2.6929(15) ?
Mg6 Zn5 1_455 2.8667(12) ?
Mg6 Mg5 1_455 2.8667(12) ?
Mg6 Zn3 6 3.0561(7) ?
Mg6 Zn3 13_455 3.0561(7) ?
Mg6 Zn3 13 3.0561(7) ?
Mg6 Zn3 6_455 3.0561(7) ?
Mg6 La2 9_556 3.3201(12) ?
